data_7709874
loop_
_publ_author_name
'Esarte Palomero, Orhi'
'Jones, Richard A.'

_publ_section_title
;
 Ferrocene Tethered Boramidinate Frustrated Lewis Pairs: Stepwise Capture
 of CO2 and CO
;
_journal_name_full 'Dalton Transactions'
_journal_paper_doi 10.1039/D2DT00691J
_journal_year 2022
_chemical_formula_moiety 'C46 H28 B2 F20 Fe N4 O3, C H2 Cl2'
_chemical_formula_sum 'C47 H30 B2 Cl2 F20 Fe N4 O3'
_chemical_formula_weight 1227.12
_space_group_crystal_system monoclinic
_space_group_IT_number 14
_space_group_name_Hall '-P 2yn'
_space_group_name_H-M_alt 'P 1 21/n 1'
_atom_sites_solution_hydrogens geom
_atom_sites_solution_primary dual
_audit_creation_date 2019-10-31
_audit_creation_method
;
Olex2 1.2
(compiled 2018.05.29 svn.r3508 for OlexSys, GUI svn.r5506)
;
_audit_update_record
;
2019-11-30 deposited with the CCDC.	2022-03-18 downloaded from the CCDC.
;
_cell_angle_alpha 90
_cell_angle_beta 88.897(6)
_cell_angle_gamma 90
_cell_formula_units_Z 4
_cell_length_a 11.1533(5)
_cell_length_b 17.1798(9)
_cell_length_c 26.935(2)
_cell_measurement_reflns_used 5273
_cell_measurement_temperature 100.0(7)
_cell_measurement_theta_max 75.1730
_cell_measurement_theta_min 3.0280
_cell_volume 5160.1(5)
_computing_cell_refinement 'CrysAlisPro 1.171.40.39a (Rigaku OD, 2019)'
_computing_data_collection 'CrysAlisPro 1.171.40.39a (Rigaku OD, 2019)'
_computing_data_reduction 'CrysAlisPro 1.171.40.39a (Rigaku OD, 2019)'
_computing_molecular_graphics 'Olex2 (Dolomanov et al., 2009)'
_computing_publication_material 'Olex2 (Dolomanov et al., 2009)'
_computing_structure_refinement 'ShelXL (Sheldrick, 2015)'
_computing_structure_solution 'ShelXT (Sheldrick, 2015)'
_diffrn_ambient_environment N~2~
_diffrn_ambient_temperature 100.0(7)
_diffrn_detector 'CCD plate'
_diffrn_detector_area_resol_mean 5.2940
_diffrn_detector_type AtlasS2
_diffrn_measured_fraction_theta_full 1.000
_diffrn_measured_fraction_theta_max 1.000
_diffrn_measurement_details
;
List of Runs (angles in degrees, time in seconds):

  # Type    Start    End  Width  t~exp~   \w     \q     \k     \f   Frames
#--------------------------------------------------------------------------
  1  \w    -63.00  30.00   1.00   30.00    --  -39.84  57.00  60.00   93
  2  \w    -64.00  29.00   1.00   30.00    --  -39.84  38.00 -30.00   93
  3  \w   -113.00 -20.00   1.00   30.00    --  -39.84 -38.00 150.00   93
  4  \w   -126.00 -34.00   1.00   30.00    --  -39.84 178.00   0.00   92
  5  \w     87.00 129.00   1.00   30.00    --   39.84 178.00  30.00   42
  6  \w     39.00  74.00   1.00   65.00    --  112.00 -45.00 120.00   35
  7  \w     90.00 178.00   1.00   65.00    --  112.00  30.00   0.00   88
  8  \w     95.00 178.00   1.00   65.00    --  112.00  30.00 -60.00   83
  9  \w     77.00 108.00   1.00   65.00    --  112.00 -94.00 -30.00   31
 10  \w     31.00  61.00   1.00   65.00    --  112.00 -94.00 -30.00   30
 11  \w     38.00 111.00   1.00   65.00    --  112.00-111.00 120.00   73
 12  \w     84.00 173.00   1.00   65.00    --  112.00  30.00  60.00   89
 13  \w    100.00 176.00   1.00   65.00    --  112.00 111.00-120.00   76
 14  \w     29.00 108.00   1.00   65.00    --  112.00 -94.00-150.00   79
 15  \w     93.00 138.00   1.00   65.00    --  112.00  45.00-120.00   45
 16  \w     71.00 113.00   1.00   65.00    --  112.00-111.00  60.00   42
 17  \w     88.00 126.00   1.00   65.00    --  112.00 -45.00 120.00   38
 18  \w    150.00 177.00   1.00   65.00    --  112.00  45.00-120.00   27
 19  \w     29.00 109.00   1.00   65.00    --  112.00 -94.00 150.00   80
 20  \w     53.00 131.00   1.00   65.00    --  112.00 -61.00-120.00   78
 21  \w     37.00 110.00   1.00   65.00    --  112.00 -94.00 -90.00   73
 22  \w     44.00  69.00   1.00   65.00    --  112.00 -45.00 -60.00   25
;
_diffrn_measurement_device 'four-circle diffractometer'
_diffrn_measurement_device_type 'SuperNova, Dual, Cu at home/near, AtlasS2'
_diffrn_measurement_method '\w scans'
_diffrn_orient_matrix_type 'CrysAlisPro convention (1999,Acta A55,543-557)'
_diffrn_orient_matrix_UB_11 -0.1333157000
_diffrn_orient_matrix_UB_12 -0.0141379000
_diffrn_orient_matrix_UB_13 -0.0110582000
_diffrn_orient_matrix_UB_21 0.0282695000
_diffrn_orient_matrix_UB_22 0.0055931000
_diffrn_orient_matrix_UB_23 -0.0560855000
_diffrn_orient_matrix_UB_31 0.0230476000
_diffrn_orient_matrix_UB_32 -0.0883570000
_diffrn_orient_matrix_UB_33 -0.0017840000
_diffrn_radiation_monochromator mirror
_diffrn_radiation_probe x-ray
_diffrn_radiation_type CuK\a
_diffrn_radiation_wavelength 1.54184
_diffrn_reflns_av_R_equivalents 0.1164
_diffrn_reflns_av_unetI/netI 0.0963
_diffrn_reflns_Laue_measured_fraction_full 1.000
_diffrn_reflns_Laue_measured_fraction_max 1.000
_diffrn_reflns_limit_h_max 13
_diffrn_reflns_limit_h_min -12
_diffrn_reflns_limit_k_max 14
_diffrn_reflns_limit_k_min -20
_diffrn_reflns_limit_l_max 32
_diffrn_reflns_limit_l_min -32
_diffrn_reflns_number 35425
_diffrn_reflns_point_group_measured_fraction_full 1.000
_diffrn_reflns_point_group_measured_fraction_max 1.000
_diffrn_reflns_theta_full 67.684
_diffrn_reflns_theta_max 68.244
_diffrn_reflns_theta_min 3.051
_diffrn_source 'micro-focus sealed X-ray tube'
_diffrn_source_type 'SuperNova (Cu) X-ray Source'
_exptl_absorpt_coefficient_mu 4.370
_exptl_absorpt_correction_T_max 0.963
_exptl_absorpt_correction_T_min 0.484
_exptl_absorpt_correction_type gaussian
_exptl_absorpt_process_details
;
CrysAlisPro 1.171.40.39a (Rigaku Oxford Diffraction, 2019)
Numerical absorption correction based on gaussian integration over
			a multifaceted crystal model
Empirical absorption correction using spherical harmonics,
 implemented in SCALE3 ABSPACK scaling algorithm.
;
_exptl_crystal_colour orange
_exptl_crystal_colour_primary orange
_exptl_crystal_density_diffrn 1.580
_exptl_crystal_description plate
_exptl_crystal_F_000 2456
_exptl_crystal_recrystallization_method 'Slow vapour diffusion of pentane into a dichloromethane solution'
_exptl_crystal_size_max 0.23
_exptl_crystal_size_mid 0.1
_exptl_crystal_size_min 0.082
_refine_diff_density_max 1.853
_refine_diff_density_min -0.762
_refine_diff_density_rms 0.143
_refine_ls_extinction_method none
_refine_ls_goodness_of_fit_ref 1.068
_refine_ls_hydrogen_treatment constr
_refine_ls_matrix_type full
_refine_ls_number_parameters 718
_refine_ls_number_reflns 9460
_refine_ls_number_restraints 0
_refine_ls_restrained_S_all 1.068
_refine_ls_R_factor_all 0.1662
_refine_ls_R_factor_gt 0.1465
_refine_ls_shift/su_max 0.000
_refine_ls_shift/su_mean 0.000
_refine_ls_structure_factor_coef Fsqd
_refine_ls_weighting_details 'w=1/[\s^2^(Fo^2^)+(0.1027P)^2^+100.1447P] where P=(Fo^2^+2Fc^2^)/3'
_refine_ls_weighting_scheme calc
_refine_ls_wR_factor_gt 0.3512
_refine_ls_wR_factor_ref 0.3626
_reflns_Friedel_coverage 0.000
_reflns_number_gt 7135
_reflns_number_total 9460
_reflns_threshold_expression 'I > 2\s(I)'
_cod_data_source_file d2dt00691j2.cif
_cod_data_source_block opegfcpierscoco2_2_numericalabs_rintfilter
_cod_database_code 7709874
_shelx_shelxl_version_number 2017/1
_chemical_oxdiff_formula FeCl2F20B2N4O3C47H30
_shelx_space_group_comment
;
The symmetry employed for this shelxl refinement is uniquely defined
by the following loop, which should always be used as a source of
symmetry information in preference to the above space-group names.
They are only intended as comments.
;
_shelx_estimated_absorpt_t_max 0.716
_shelx_estimated_absorpt_t_min 0.433
_reflns_odcompleteness_completeness 99.35
_reflns_odcompleteness_iscentric 1
_reflns_odcompleteness_theta 74.33
_olex2_refinement_description
;
1. Fixed Uiso
 At 1.2 times of:
  All C(H) groups, All C(H,H) groups
 At 1.5 times of:
  All C(H,H,H) groups
2.a Secondary CH2 refined with riding coordinates:
 C47(H47A,H47B)
2.b Aromatic/amide H refined with riding coordinates:
 C1(H1), C25(H25), C3(H3), C28(H28), C29(H29), C24(H24), C27(H27), C23(H23),
 C22(H22), C26(H26)
2.c Idealised Me refined as rotating group:
 C32(H32A,H32B,H32C), C7(H7A,H7B,H7C), C6(H6A,H6B,H6C), C8(H8A,H8B,H8C),
 C33(H33A,H33B,H33C), C34(H34A,H34B,H34C)
;
_smtbx_masks_void_probe_radius 1.2
_smtbx_masks_void_truncation_radius 1.2
_olex2_exptl_crystal_mounting_method 'Coated in paratone oil. Mounted on a nylon loop'
_olex2_submission_special_instructions 'No special instructions were received'
_oxdiff_exptl_absorpt_empirical_details
;
Empirical correction (ABSPACK) includes:
- Absorption correction using spherical harmonics
- Frame scaling
- Detector area scaling
;
_oxdiff_exptl_absorpt_empirical_full_max 3.118
_oxdiff_exptl_absorpt_empirical_full_min 0.411

loop_
_space_group_symop_operation_xyz
'x, y, z'
'-x+1/2, y+1/2, -z+1/2'
'-x, -y, -z'
'x-1/2, -y-1/2, z-1/2'

loop_
_atom_site_label
_atom_site_type_symbol
_atom_site_fract_x
_atom_site_fract_y
_atom_site_fract_z
_atom_site_U_iso_or_equiv
_atom_site_adp_type
_atom_site_occupancy
_atom_site_site_symmetry_order
_atom_site_calc_flag
_atom_site_refinement_flags_posn
_atom_site_refinement_flags_adp
_atom_site_refinement_flags_occupancy
_atom_site_disorder_assembly
_atom_site_disorder_group
Fe1 Fe 0.25861(13) 0.78150(10) 0.69529(7) 0.0322(4) Uani 1 1 d . . . . .
Cl2 Cl 0.3852(3) 0.9983(2) 0.55187(13) 0.0580(8) Uani 1 1 d . . . . .
Cl1 Cl 0.1407(3) 0.9683(2) 0.52077(14) 0.0583(8) Uani 1 1 d . . . . .
F1 F 0.0840(5) 0.7413(4) 0.8922(3) 0.0482(17) Uani 1 1 d . . . . .
F15 F 0.6660(6) 0.6947(4) 0.7072(3) 0.0444(16) Uani 1 1 d . . . . .
F10 F -0.0689(5) 0.6027(4) 0.8986(2) 0.0417(15) Uani 1 1 d . . . . .
F11 F 0.3733(5) 0.5708(4) 0.6093(2) 0.0402(14) Uani 1 1 d . . . . .
F6 F -0.0856(5) 0.7452(4) 0.7486(2) 0.0416(15) Uani 1 1 d . . . . .
F20 F 0.3958(6) 0.7661(4) 0.5268(2) 0.0458(16) Uani 1 1 d . . . . .
F5 F 0.2799(5) 0.5377(4) 0.8050(3) 0.0448(16) Uani 1 1 d . . . . .
F7 F -0.2940(5) 0.8054(4) 0.7787(3) 0.0462(16) Uani 1 1 d . . . . .
F13 F 0.4925(6) 0.4590(4) 0.7581(3) 0.0482(17) Uani 1 1 d . . . . .
F8 F -0.3995(6) 0.7602(5) 0.8656(3) 0.0549(19) Uani 1 1 d . . . . .
F12 F 0.3538(6) 0.4595(4) 0.6773(3) 0.0477(17) Uani 1 1 d . . . . .
F16 F 0.6700(6) 0.5689(4) 0.5723(3) 0.0480(17) Uani 1 1 d . . . . .
F14 F 0.6475(6) 0.5801(4) 0.7733(3) 0.0519(17) Uani 1 1 d . . . . .
F9 F -0.2834(6) 0.6578(4) 0.9253(3) 0.0517(18) Uani 1 1 d . . . . .
F4 F 0.4641(5) 0.5488(5) 0.8661(3) 0.056(2) Uani 1 1 d . . . . .
F19 F 0.3772(6) 0.6989(4) 0.4385(3) 0.0490(17) Uani 1 1 d . . . . .
F3 F 0.4570(6) 0.6532(5) 0.9429(3) 0.059(2) Uani 1 1 d . . . . .
F18 F 0.5113(7) 0.5745(5) 0.4131(3) 0.058(2) Uani 1 1 d . . . . .
F17 F 0.6619(7) 0.5105(5) 0.4808(3) 0.0585(19) Uani 1 1 d . . . . .
O1 O 0.0342(6) 0.5400(4) 0.8031(3) 0.0374(17) Uani 1 1 d . . . . .
O2 O -0.0465(7) 0.4411(4) 0.7637(3) 0.0439(19) Uani 1 1 d . . . . .
F2 F 0.2658(6) 0.7482(5) 0.9542(3) 0.063(2) Uani 1 1 d . . . . .
O3 O 0.7848(7) 0.7076(5) 0.6094(4) 0.050(2) Uani 1 1 d . . . . .
N3 N 0.6745(7) 0.8214(5) 0.6148(3) 0.0301(18) Uani 1 1 d . . . . .
N1 N 0.0172(7) 0.5464(5) 0.7167(3) 0.0312(19) Uani 1 1 d . . . . .
N2 N 0.1114(7) 0.6516(5) 0.7555(3) 0.0334(19) Uani 1 1 d . . . . .
N4 N 0.4811(8) 0.7817(5) 0.6220(3) 0.036(2) Uani 1 1 d . . . . .
C1 C 0.0838(9) 0.6125(6) 0.7168(4) 0.033(2) Uani 1 1 d . . . . .
H1 H 0.111889 0.630942 0.686290 0.039 Uiso 1 1 calc R . . . .
C25 C 0.3215(9) 0.7025(6) 0.7453(4) 0.035(2) Uani 1 1 d . . . . .
H25 H 0.359771 0.655679 0.737970 0.042 Uiso 1 1 calc R . . . .
C38 C 0.4329(9) 0.5169(5) 0.6834(4) 0.032(2) Uani 1 1 d . . . . .
C21 C 0.1966(9) 0.7137(6) 0.7525(4) 0.033(2) Uani 1 1 d . . . . .
C16 C -0.1229(8) 0.6508(6) 0.8666(4) 0.032(2) Uani 1 1 d . . . . .
C15 C -0.0661(8) 0.6694(6) 0.8215(4) 0.033(2) Uani 1 1 d . . . . .
C42 C 0.4612(9) 0.7002(6) 0.5186(4) 0.036(2) Uani 1 1 d . . . . .
C39 C 0.4448(9) 0.5778(6) 0.6495(4) 0.031(2) Uani 1 1 d . . . . .
C35 C 0.5892(8) 0.6364(6) 0.6976(4) 0.033(2) Uani 1 1 d . . . . .
C10 C 0.2728(9) 0.5906(7) 0.8426(5) 0.041(3) Uani 1 1 d . . . . .
C37 C 0.5026(10) 0.5185(6) 0.7256(4) 0.038(2) Uani 1 1 d . . . . .
C3 C 0.5589(9) 0.8393(6) 0.6226(4) 0.031(2) Uani 1 1 d . . . . .
H3 H 0.534464 0.890302 0.628319 0.037 Uiso 1 1 calc R . . . .
C28 C 0.1777(10) 0.8577(6) 0.6473(5) 0.039(3) Uani 1 1 d . . . . .
H28 H 0.120482 0.895304 0.655207 0.046 Uiso 1 1 calc R . . . .
C9 C 0.1688(8) 0.6345(6) 0.8469(4) 0.032(2) Uani 1 1 d . . . . .
C29 C 0.3042(10) 0.8690(7) 0.6469(4) 0.042(3) Uani 1 1 d . . . . .
H29 H 0.345449 0.913934 0.655534 0.050 Uiso 1 1 calc R . . . .
C13 C 0.1742(9) 0.6899(7) 0.8843(4) 0.039(3) Uani 1 1 d . . . . .
C2 C -0.0038(10) 0.5073(8) 0.7632(4) 0.046(3) Uani 1 1 d . . . . .
C24 C 0.3771(9) 0.7756(6) 0.7514(4) 0.032(2) Uani 1 1 d . . . . .
H24 H 0.459205 0.784477 0.748254 0.039 Uiso 1 1 calc R . . . .
C17 C -0.2352(10) 0.6790(7) 0.8814(4) 0.038(3) Uani 1 1 d . . . . .
C46 C 0.5982(9) 0.6037(7) 0.5395(4) 0.039(3) Uani 1 1 d . . . . .
C36 C 0.5817(10) 0.5778(6) 0.7330(4) 0.037(2) Uani 1 1 d . . . . .
C43 C 0.4516(10) 0.6716(8) 0.4719(4) 0.042(3) Uani 1 1 d . . . . .
C20 C -0.1286(9) 0.7223(6) 0.7940(4) 0.032(2) Uani 1 1 d . . . . .
C40 C 0.5257(9) 0.6372(6) 0.6540(4) 0.033(2) Uani 1 1 d . . . . .
C27 C 0.1531(9) 0.7798(7) 0.6335(4) 0.038(3) Uani 1 1 d . . . . .
H27 H 0.077782 0.756918 0.631586 0.046 Uiso 1 1 calc R . . . .
C5 C -0.0320(9) 0.5150(7) 0.6687(4) 0.039(3) Uani 1 1 d . . . . .
C30 C 0.3544(9) 0.7962(7) 0.6304(4) 0.038(3) Uani 1 1 d . . . . .
C23 C 0.2911(9) 0.8333(7) 0.7628(4) 0.039(3) Uani 1 1 d . . . . .
H23 H 0.304961 0.885908 0.768345 0.047 Uiso 1 1 calc R . . . .
C41 C 0.5340(8) 0.6713(7) 0.5543(4) 0.040(3) Uani 1 1 d . . . . .
C19 C -0.2402(9) 0.7526(6) 0.8071(4) 0.035(2) Uani 1 1 d . . . . .
C18 C -0.2914(9) 0.7318(7) 0.8521(4) 0.040(3) Uani 1 1 d . . . . .
C45 C 0.5924(10) 0.5754(7) 0.4930(5) 0.043(3) Uani 1 1 d . . . . .
C22 C 0.1772(9) 0.7936(7) 0.7642(4) 0.040(3) Uani 1 1 d . . . . .
H22 H 0.103371 0.816369 0.771481 0.048 Uiso 1 1 calc R . . . .
C11 C 0.3672(9) 0.5960(8) 0.8732(5) 0.046(3) Uani 1 1 d . . . . .
C26 C 0.2636(9) 0.7436(8) 0.6234(4) 0.039(3) Uani 1 1 d . . . . .
H26 H 0.273799 0.692105 0.613476 0.047 Uiso 1 1 calc R . . . .
C44 C 0.5197(10) 0.6040(8) 0.4579(5) 0.045(3) Uani 1 1 d . . . . .
C14 C 0.2670(10) 0.6970(8) 0.9173(5) 0.048(3) Uani 1 1 d . . . . .
C32 C 0.7257(10) 0.9614(7) 0.6132(5) 0.048(3) Uani 1 1 d . . . . .
H32A H 0.677829 0.966362 0.584092 0.072 Uiso 1 1 calc GR . . . .
H32B H 0.790457 0.998207 0.611490 0.072 Uiso 1 1 calc GR . . . .
H32C H 0.676918 0.971542 0.642206 0.072 Uiso 1 1 calc GR . . . .
C12 C 0.3660(9) 0.6467(8) 0.9108(5) 0.048(3) Uani 1 1 d . . . . .
C7 C 0.0268(10) 0.4339(7) 0.6576(5) 0.045(3) Uani 1 1 d . . . . .
H7A H 0.112073 0.440000 0.653790 0.068 Uiso 1 1 calc GR . . . .
H7B H -0.005111 0.412965 0.627586 0.068 Uiso 1 1 calc GR . . . .
H7C H 0.009568 0.399028 0.684666 0.068 Uiso 1 1 calc GR . . . .
C4 C 0.6854(10) 0.7382(8) 0.6121(4) 0.042(3) Uani 1 1 d . . . . .
C31 C 0.7758(10) 0.8801(7) 0.6159(5) 0.043(3) Uani 1 1 d . . . . .
C6 C -0.0014(12) 0.5687(8) 0.6259(5) 0.053(3) Uani 1 1 d . . . . .
H6A H -0.032852 0.619659 0.632775 0.079 Uiso 1 1 calc GR . . . .
H6B H -0.035929 0.548858 0.596104 0.079 Uiso 1 1 calc GR . . . .
H6C H 0.084177 0.571683 0.621660 0.079 Uiso 1 1 calc GR . . . .
C8 C -0.1685(9) 0.5069(8) 0.6750(6) 0.056(4) Uani 1 1 d . . . . .
H8A H -0.186674 0.472905 0.702368 0.084 Uiso 1 1 calc GR . . . .
H8B H -0.201113 0.485627 0.645160 0.084 Uiso 1 1 calc GR . . . .
H8C H -0.203239 0.557190 0.681278 0.084 Uiso 1 1 calc GR . . . .
C47 C 0.2887(12) 0.9309(8) 0.5237(5) 0.054(3) Uani 1 1 d . . . . .
H47A H 0.287902 0.882776 0.542566 0.065 Uiso 1 1 calc R . . . .
H47B H 0.318230 0.919309 0.490396 0.065 Uiso 1 1 calc R . . . .
C33 C 0.8545(11) 0.8662(8) 0.5686(5) 0.050(3) Uani 1 1 d . . . . .
H33A H 0.886962 0.814470 0.569275 0.076 Uiso 1 1 calc GR . . . .
H33B H 0.918842 0.903311 0.567486 0.076 Uiso 1 1 calc GR . . . .
H33C H 0.806380 0.872230 0.539631 0.076 Uiso 1 1 calc GR . . . .
C34 C 0.8424(11) 0.8689(9) 0.6640(5) 0.057(4) Uani 1 1 d . . . . .
H34A H 0.786706 0.871954 0.691572 0.086 Uiso 1 1 calc GR . . . .
H34B H 0.902014 0.908798 0.667067 0.086 Uiso 1 1 calc GR . . . .
H34C H 0.880533 0.818776 0.663841 0.086 Uiso 1 1 calc GR . . . .
B1 B 0.0607(10) 0.6259(8) 0.8081(5) 0.034(3) Uani 1 1 d . . . . .
B2 B 0.5489(10) 0.7020(7) 0.6110(6) 0.038(3) Uani 1 1 d . . . . .

loop_
_atom_site_aniso_label
_atom_site_aniso_U_11
_atom_site_aniso_U_22
_atom_site_aniso_U_33
_atom_site_aniso_U_23
_atom_site_aniso_U_13
_atom_site_aniso_U_12
Fe1 0.0193(7) 0.0295(8) 0.0477(10) -0.0003(7) 0.0026(6) -0.0030(6)
Cl2 0.0358(15) 0.072(2) 0.066(2) -0.0063(17) 0.0022(13) -0.0033(15)
Cl1 0.0349(15) 0.066(2) 0.074(2) 0.0022(17) -0.0036(14) 0.0031(14)
F1 0.026(3) 0.055(4) 0.063(4) -0.016(3) -0.005(3) 0.003(3)
F15 0.034(3) 0.042(4) 0.057(4) 0.000(3) -0.007(3) -0.008(3)
F10 0.026(3) 0.049(4) 0.049(4) 0.009(3) -0.001(3) 0.000(3)
F11 0.026(3) 0.050(4) 0.045(4) -0.002(3) -0.004(2) 0.001(3)
F6 0.029(3) 0.049(4) 0.047(4) 0.009(3) 0.003(3) 0.009(3)
F20 0.041(4) 0.048(4) 0.049(4) 0.004(3) 0.001(3) 0.019(3)
F5 0.032(3) 0.045(4) 0.057(4) 0.005(3) 0.009(3) 0.009(3)
F7 0.030(3) 0.049(4) 0.060(4) 0.003(3) -0.003(3) 0.009(3)
F13 0.044(4) 0.035(3) 0.066(5) 0.009(3) 0.006(3) 0.008(3)
F8 0.023(3) 0.066(5) 0.075(5) 0.003(4) 0.008(3) 0.016(3)
F12 0.032(3) 0.037(4) 0.073(5) 0.004(3) 0.002(3) -0.014(3)
F16 0.033(3) 0.054(4) 0.057(4) -0.002(3) -0.001(3) 0.015(3)
F14 0.043(4) 0.062(5) 0.051(4) 0.005(3) -0.009(3) 0.001(3)
F9 0.027(3) 0.065(5) 0.062(5) 0.015(4) 0.011(3) 0.009(3)
F4 0.021(3) 0.071(5) 0.077(5) 0.011(4) 0.005(3) 0.018(3)
F19 0.047(4) 0.056(4) 0.045(4) 0.007(3) -0.001(3) 0.007(3)
F3 0.022(3) 0.090(6) 0.066(5) 0.011(4) -0.010(3) -0.003(3)
F18 0.067(5) 0.063(5) 0.045(4) -0.010(4) -0.003(3) 0.021(4)
F17 0.058(5) 0.064(5) 0.054(4) -0.004(4) 0.000(3) 0.021(4)
O1 0.026(4) 0.028(4) 0.057(5) -0.001(3) 0.003(3) -0.007(3)
O2 0.040(4) 0.025(4) 0.067(6) 0.002(3) 0.002(4) -0.009(3)
F2 0.036(4) 0.097(6) 0.057(5) -0.021(4) -0.009(3) -0.005(4)
O3 0.029(4) 0.037(4) 0.084(7) 0.006(4) 0.006(4) 0.012(3)
N3 0.021(4) 0.023(4) 0.047(5) 0.004(4) 0.004(3) 0.007(3)
N1 0.022(4) 0.024(4) 0.048(5) 0.000(4) -0.001(3) -0.002(3)
N2 0.020(4) 0.037(5) 0.043(5) -0.002(4) 0.002(3) -0.002(4)
N4 0.029(4) 0.035(5) 0.044(5) 0.001(4) 0.006(4) -0.006(4)
C1 0.026(5) 0.032(5) 0.041(6) 0.001(4) -0.001(4) 0.006(4)
C25 0.021(5) 0.038(6) 0.046(6) 0.003(5) 0.003(4) 0.006(4)
C38 0.033(5) 0.015(4) 0.048(6) -0.005(4) 0.000(4) 0.009(4)
C21 0.021(5) 0.035(5) 0.042(6) -0.007(5) 0.006(4) -0.006(4)
C16 0.019(5) 0.031(5) 0.046(6) 0.004(5) -0.002(4) -0.002(4)
C15 0.018(5) 0.031(5) 0.049(6) -0.002(5) 0.000(4) -0.005(4)
C42 0.022(5) 0.026(5) 0.061(7) 0.004(5) 0.003(5) 0.012(4)
C39 0.026(5) 0.020(5) 0.048(6) -0.002(4) 0.004(4) 0.002(4)
C35 0.016(4) 0.026(5) 0.058(7) 0.000(5) 0.001(4) 0.003(4)
C10 0.024(5) 0.038(6) 0.061(8) 0.003(5) 0.007(5) -0.008(4)
C37 0.047(6) 0.024(5) 0.042(6) 0.000(4) 0.011(5) -0.001(5)
C3 0.030(5) 0.026(5) 0.036(6) 0.001(4) 0.007(4) 0.001(4)
C28 0.031(6) 0.022(5) 0.062(8) 0.006(5) 0.002(5) 0.001(4)
C9 0.016(4) 0.029(5) 0.051(7) 0.005(5) 0.001(4) -0.009(4)
C29 0.029(5) 0.048(7) 0.048(7) 0.008(5) 0.003(5) 0.001(5)
C13 0.017(5) 0.053(7) 0.047(7) 0.004(5) 0.003(4) 0.012(5)
C2 0.029(6) 0.066(8) 0.041(6) -0.001(6) 0.000(5) 0.032(6)
C24 0.018(4) 0.034(5) 0.045(6) 0.000(5) -0.002(4) -0.002(4)
C17 0.030(5) 0.038(6) 0.047(7) 0.001(5) 0.001(5) 0.012(5)
C46 0.018(5) 0.053(7) 0.046(6) 0.009(5) -0.002(4) 0.008(5)
C36 0.039(6) 0.026(5) 0.045(6) -0.001(5) -0.001(5) -0.001(4)
C43 0.030(6) 0.061(8) 0.035(6) 0.011(5) -0.002(4) 0.000(5)
C20 0.022(5) 0.024(5) 0.050(6) -0.001(4) -0.010(4) 0.008(4)
C40 0.024(5) 0.027(5) 0.048(6) 0.005(4) -0.001(4) 0.000(4)
C27 0.016(5) 0.059(7) 0.041(6) -0.002(5) -0.005(4) -0.004(5)
C5 0.027(5) 0.037(6) 0.054(7) 0.002(5) -0.011(5) 0.007(5)
C30 0.028(5) 0.047(7) 0.038(6) 0.011(5) 0.007(4) -0.009(5)
C23 0.030(5) 0.042(6) 0.047(7) -0.009(5) 0.001(5) -0.013(5)
C41 0.014(5) 0.057(7) 0.047(7) 0.003(5) 0.005(4) 0.005(5)
C19 0.029(5) 0.033(5) 0.043(6) 0.002(5) -0.004(4) 0.002(4)
C18 0.019(5) 0.049(7) 0.053(7) -0.004(5) 0.000(4) 0.011(5)
C45 0.031(6) 0.045(7) 0.052(7) -0.001(5) 0.001(5) 0.010(5)
C22 0.024(5) 0.056(7) 0.039(6) -0.009(5) 0.008(4) -0.003(5)
C11 0.019(5) 0.059(8) 0.060(8) 0.016(6) 0.005(5) -0.001(5)
C26 0.026(5) 0.066(8) 0.026(5) -0.003(5) -0.002(4) -0.004(5)
C44 0.029(6) 0.058(8) 0.049(7) 0.002(6) 0.000(5) 0.001(5)
C14 0.024(5) 0.068(8) 0.052(7) -0.002(6) -0.003(5) 0.002(5)
C32 0.025(5) 0.045(7) 0.073(9) 0.004(6) 0.004(5) -0.011(5)
C12 0.016(5) 0.060(8) 0.067(8) 0.003(7) -0.001(5) 0.001(5)
C7 0.036(6) 0.041(6) 0.060(8) -0.001(6) -0.008(5) 0.013(5)
C4 0.033(6) 0.063(8) 0.031(6) 0.004(5) 0.001(4) 0.006(5)
C31 0.028(5) 0.049(7) 0.052(7) 0.004(5) 0.011(5) 0.005(5)
C6 0.054(8) 0.056(8) 0.049(7) -0.002(6) -0.011(6) -0.015(6)
C8 0.010(5) 0.060(8) 0.098(11) 0.002(7) -0.012(5) 0.000(5)
C47 0.051(8) 0.051(8) 0.060(8) -0.007(6) -0.006(6) 0.004(6)
C33 0.037(6) 0.055(8) 0.058(8) 0.008(6) 0.010(5) -0.008(6)
C34 0.035(7) 0.073(9) 0.063(9) 0.004(7) -0.003(6) -0.018(6)
B1 0.020(5) 0.045(7) 0.037(7) 0.003(5) 0.001(5) 0.005(5)
B2 0.016(5) 0.025(6) 0.072(9) 0.001(6) 0.002(5) 0.004(4)

loop_
_atom_type_symbol
_atom_type_description
_atom_type_scat_dispersion_real
_atom_type_scat_dispersion_imag
_atom_type_scat_source
C C 0.0181 0.0091 'International Tables Vol C Tables 4.2.6.8 and 6.1.1.4'
H H 0.0000 0.0000 'International Tables Vol C Tables 4.2.6.8 and 6.1.1.4'
B B 0.0090 0.0039 'International Tables Vol C Tables 4.2.6.8 and 6.1.1.4'
N N 0.0311 0.0180 'International Tables Vol C Tables 4.2.6.8 and 6.1.1.4'
O O 0.0492 0.0322 'International Tables Vol C Tables 4.2.6.8 and 6.1.1.4'
F F 0.0727 0.0534 'International Tables Vol C Tables 4.2.6.8 and 6.1.1.4'
Cl Cl 0.3639 0.7018 'International Tables Vol C Tables 4.2.6.8 and 6.1.1.4'
Fe Fe -1.1336 3.1974 'International Tables Vol C Tables 4.2.6.8 and 6.1.1.4'

loop_
_exptl_crystal_face_index_h
_exptl_crystal_face_index_k
_exptl_crystal_face_index_l
_exptl_crystal_face_perp_dist
0 -1 0 0.0481
0 1 0 0.0519
1 0 -1 0.1059
-1 0 1 0.0731
0 0 -1 0.0494
0 0 1 0.0323
1 -2 -1 0.0766
-1 2 1 0.0639

loop_
_geom_angle_atom_site_label_1
_geom_angle_atom_site_label_2
_geom_angle_atom_site_label_3
_geom_angle
_geom_angle_site_symmetry_1
_geom_angle_site_symmetry_3
_geom_angle_publ_flag
C25 Fe1 C28 174.1(4) . . ?
C25 Fe1 C29 145.3(4) . . ?
C25 Fe1 C27 137.1(5) . . ?
C25 Fe1 C30 117.7(4) . . ?
C25 Fe1 C23 68.7(5) . . ?
C25 Fe1 C22 67.9(5) . . ?
C21 Fe1 C25 40.6(4) . . ?
C21 Fe1 C28 133.6(4) . . ?
C21 Fe1 C29 167.3(5) . . ?
C21 Fe1 C27 114.3(4) . . ?
C21 Fe1 C30 151.5(4) . . ?
C21 Fe1 C23 69.1(4) . . ?
C21 Fe1 C22 40.6(4) . . ?
C21 Fe1 C26 122.4(5) . . ?
C28 Fe1 C23 111.5(5) . . ?
C29 Fe1 C28 40.6(4) . . ?
C29 Fe1 C27 68.6(5) . . ?
C29 Fe1 C23 101.5(5) . . ?
C29 Fe1 C22 126.8(5) . . ?
C24 Fe1 C25 40.5(4) . . ?
C24 Fe1 C21 68.0(4) . . ?
C24 Fe1 C28 143.0(4) . . ?
C24 Fe1 C29 110.7(4) . . ?
C24 Fe1 C27 173.1(4) . . ?
C24 Fe1 C30 107.8(4) . . ?
C24 Fe1 C23 40.3(4) . . ?
C24 Fe1 C22 67.5(4) . . ?
C24 Fe1 C26 133.1(4) . . ?
C27 Fe1 C28 40.3(5) . . ?
C27 Fe1 C23 146.4(5) . . ?
C27 Fe1 C22 118.8(4) . . ?
C30 Fe1 C28 67.3(5) . . ?
C30 Fe1 C29 41.1(5) . . ?
C30 Fe1 C27 66.9(4) . . ?
C30 Fe1 C23 127.0(4) . . ?
C30 Fe1 C22 166.1(5) . . ?
C22 Fe1 C28 108.1(5) . . ?
C22 Fe1 C23 40.9(4) . . ?
C26 Fe1 C25 114.2(5) . . ?
C26 Fe1 C28 67.2(5) . . ?
C26 Fe1 C29 68.2(5) . . ?
C26 Fe1 C27 40.0(4) . . ?
C26 Fe1 C30 39.2(4) . . ?
C26 Fe1 C23 166.2(4) . . ?
C26 Fe1 C22 152.8(4) . . ?
C2 O1 B1 124.6(10) . . ?
C3 N3 C4 108.5(8) . . ?
C3 N3 C31 124.1(8) . . ?
C4 N3 C31 126.9(8) . . ?
C1 N1 C2 118.0(10) . . ?
C1 N1 C5 120.5(9) . . ?
C2 N1 C5 121.5(9) . . ?
C1 N2 C21 121.0(9) . . ?
C1 N2 B1 119.8(9) . . ?
C21 N2 B1 119.0(9) . . ?
C3 N4 C30 120.6(9) . . ?
C3 N4 B2 109.8(8) . . ?
C30 N4 B2 129.6(9) . . ?
N1 C1 H1 117.3 . . ?
N2 C1 N1 125.5(10) . . ?
N2 C1 H1 117.3 . . ?
Fe1 C25 H25 126.6 . . ?
C21 C25 Fe1 69.5(6) . . ?
C21 C25 H25 126.4 . . ?
C24 C25 Fe1 69.1(6) . . ?
C24 C25 H25 126.4 . . ?
C24 C25 C21 107.3(9) . . ?
F12 C38 C39 121.9(9) . . ?
F12 C38 C37 119.8(9) . . ?
C37 C38 C39 118.3(9) . . ?
N2 C21 Fe1 133.1(8) . . ?
C25 C21 Fe1 69.9(6) . . ?
C25 C21 N2 123.8(9) . . ?
C25 C21 C22 107.8(9) . . ?
C22 C21 Fe1 70.4(6) . . ?
C22 C21 N2 127.6(9) . . ?
F10 C16 C15 119.8(9) . . ?
F10 C16 C17 116.3(9) . . ?
C17 C16 C15 124.0(10) . . ?
C16 C15 B1 117.6(9) . . ?
C20 C15 C16 113.2(9) . . ?
C20 C15 B1 129.2(10) . . ?
F20 C42 C41 120.9(11) . . ?
C43 C42 F20 113.5(10) . . ?
C43 C42 C41 125.4(10) . . ?
F11 C39 C38 113.9(9) . . ?
F11 C39 C40 122.2(9) . . ?
C40 C39 C38 123.7(10) . . ?
F15 C35 C36 116.1(10) . . ?
F15 C35 C40 119.5(9) . . ?
C40 C35 C36 124.4(10) . . ?
F5 C10 C9 117.5(10) . . ?
C11 C10 F5 117.6(11) . . ?
C11 C10 C9 124.9(12) . . ?
F13 C37 C38 118.3(10) . . ?
F13 C37 C36 121.1(11) . . ?
C36 C37 C38 120.5(10) . . ?
N3 C3 H3 121.4 . . ?
N4 C3 N3 117.3(9) . . ?
N4 C3 H3 121.4 . . ?
Fe1 C28 H28 127.1 . . ?
C29 C28 Fe1 69.2(6) . . ?
C29 C28 H28 125.5 . . ?
C27 C28 Fe1 69.7(6) . . ?
C27 C28 H28 125.5 . . ?
C27 C28 C29 108.9(10) . . ?
C10 C9 C13 112.7(9) . . ?
C10 C9 B1 122.0(10) . . ?
C13 C9 B1 125.0(9) . . ?
Fe1 C29 H29 124.6 . . ?
C28 C29 Fe1 70.2(6) . . ?
C28 C29 H29 127.4 . . ?
C28 C29 C30 105.2(10) . . ?
C30 C29 Fe1 69.4(6) . . ?
C30 C29 H29 127.4 . . ?
F1 C13 C9 121.3(9) . . ?
F1 C13 C14 113.9(11) . . ?
C14 C13 C9 124.8(10) . . ?
O1 C2 N1 118.1(12) . . ?
O2 C2 O1 121.8(11) . . ?
O2 C2 N1 119.8(11) . . ?
Fe1 C24 H24 125.4 . . ?
C25 C24 Fe1 70.4(6) . . ?
C25 C24 H24 124.7 . . ?
C23 C24 Fe1 71.2(6) . . ?
C23 C24 C25 110.6(9) . . ?
C23 C24 H24 124.7 . . ?
F9 C17 C16 120.1(9) . . ?
F9 C17 C18 120.6(9) . . ?
C18 C17 C16 119.2(11) . . ?
F16 C46 C41 118.9(10) . . ?
F16 C46 C45 119.4(10) . . ?
C45 C46 C41 121.7(10) . . ?
F14 C36 C35 121.0(10) . . ?
F14 C36 C37 120.8(10) . . ?
C37 C36 C35 118.2(10) . . ?
F19 C43 C42 124.3(11) . . ?
F19 C43 C44 116.4(11) . . ?
C42 C43 C44 119.1(10) . . ?
F6 C20 C15 120.1(9) . . ?
F6 C20 C19 114.7(9) . . ?
C15 C20 C19 125.0(11) . . ?
C39 C40 C35 114.6(9) . . ?
C39 C40 B2 122.9(10) . . ?
C35 C40 B2 122.4(9) . . ?
Fe1 C27 H27 125.7 . . ?
C28 C27 Fe1 70.0(6) . . ?
C28 C27 H27 126.4 . . ?
C26 C27 Fe1 69.5(6) . . ?
C26 C27 C28 107.2(10) . . ?
C26 C27 H27 126.4 . . ?
N1 C5 C7 108.8(8) . . ?
N1 C5 C8 108.3(10) . . ?
C6 C5 N1 110.8(9) . . ?
C6 C5 C7 108.0(10) . . ?
C6 C5 C8 110.4(10) . . ?
C8 C5 C7 110.5(10) . . ?
N4 C30 Fe1 127.1(8) . . ?
C29 C30 Fe1 69.5(6) . . ?
C29 C30 N4 124.8(10) . . ?
C26 C30 Fe1 70.3(6) . . ?
C26 C30 N4 125.8(11) . . ?
C26 C30 C29 109.4(10) . . ?
Fe1 C23 H23 126.4 . . ?
C24 C23 Fe1 68.6(6) . . ?
C24 C23 H23 127.2 . . ?
C24 C23 C22 105.6(10) . . ?
C22 C23 Fe1 69.4(6) . . ?
C22 C23 H23 127.2 . . ?
C42 C41 C46 113.8(11) . . ?
C42 C41 B2 128.0(10) . . ?
C46 C41 B2 118.1(9) . . ?
F7 C19 C20 121.3(10) . . ?
F7 C19 C18 119.9(9) . . ?
C18 C19 C20 118.7(10) . . ?
F8 C18 C17 120.4(11) . . ?
F8 C18 C19 119.8(10) . . ?
C17 C18 C19 119.6(10) . . ?
C46 C45 F17 118.1(10) . . ?
C46 C45 C44 124.1(11) . . ?
C44 C45 F17 117.7(11) . . ?
Fe1 C22 H22 127.3 . . ?
C21 C22 Fe1 69.0(6) . . ?
C21 C22 C23 108.7(9) . . ?
C21 C22 H22 125.6 . . ?
C23 C22 Fe1 69.6(6) . . ?
C23 C22 H22 125.6 . . ?
C10 C11 F4 119.9(12) . . ?
C12 C11 F4 119.5(11) . . ?
C12 C11 C10 120.6(11) . . ?
Fe1 C26 H26 125.2 . . ?
C27 C26 Fe1 70.5(6) . . ?
C27 C26 H26 125.4 . . ?
C30 C26 Fe1 70.5(6) . . ?
C30 C26 C27 109.2(11) . . ?
C30 C26 H26 125.4 . . ?
F18 C44 C43 120.4(10) . . ?
F18 C44 C45 123.9(11) . . ?
C45 C44 C43 115.6(11) . . ?
F2 C14 C13 122.9(11) . . ?
F2 C14 C12 119.7(11) . . ?
C13 C14 C12 117.4(12) . . ?
H32A C32 H32B 109.5 . . ?
H32A C32 H32C 109.5 . . ?
H32B C32 H32C 109.5 . . ?
C31 C32 H32A 109.5 . . ?
C31 C32 H32B 109.5 . . ?
C31 C32 H32C 109.5 . . ?
F3 C12 C14 117.8(12) . . ?
C11 C12 F3 122.8(11) . . ?
C11 C12 C14 119.4(11) . . ?
C5 C7 H7A 109.5 . . ?
C5 C7 H7B 109.5 . . ?
C5 C7 H7C 109.5 . . ?
H7A C7 H7B 109.5 . . ?
H7A C7 H7C 109.5 . . ?
H7B C7 H7C 109.5 . . ?
O3 C4 N3 120.3(11) . . ?
O3 C4 B2 132.2(12) . . ?
N3 C4 B2 107.4(9) . . ?
N3 C31 C33 107.0(10) . . ?
N3 C31 C34 108.0(9) . . ?
C32 C31 N3 109.8(8) . . ?
C32 C31 C33 107.9(10) . . ?
C32 C31 C34 110.3(11) . . ?
C34 C31 C33 113.8(10) . . ?
C5 C6 H6A 109.5 . . ?
C5 C6 H6B 109.5 . . ?
C5 C6 H6C 109.5 . . ?
H6A C6 H6B 109.5 . . ?
H6A C6 H6C 109.5 . . ?
H6B C6 H6C 109.5 . . ?
C5 C8 H8A 109.5 . . ?
C5 C8 H8B 109.5 . . ?
C5 C8 H8C 109.5 . . ?
H8A C8 H8B 109.5 . . ?
H8A C8 H8C 109.5 . . ?
H8B C8 H8C 109.5 . . ?
Cl2 C47 Cl1 110.9(7) . . ?
Cl2 C47 H47A 109.5 . . ?
Cl2 C47 H47B 109.5 . . ?
Cl1 C47 H47A 109.5 . . ?
Cl1 C47 H47B 109.5 . . ?
H47A C47 H47B 108.0 . . ?
C31 C33 H33A 109.5 . . ?
C31 C33 H33B 109.5 . . ?
C31 C33 H33C 109.5 . . ?
H33A C33 H33B 109.5 . . ?
H33A C33 H33C 109.5 . . ?
H33B C33 H33C 109.5 . . ?
C31 C34 H34A 109.5 . . ?
C31 C34 H34B 109.5 . . ?
C31 C34 H34C 109.5 . . ?
H34A C34 H34B 109.5 . . ?
H34A C34 H34C 109.5 . . ?
H34B C34 H34C 109.5 . . ?
O1 B1 N2 105.0(9) . . ?
O1 B1 C15 107.2(8) . . ?
O1 B1 C9 107.2(9) . . ?
N2 B1 C15 111.3(9) . . ?
N2 B1 C9 107.2(8) . . ?
C9 B1 C15 118.0(9) . . ?
N4 B2 C40 112.8(9) . . ?
N4 B2 C41 113.5(10) . . ?
N4 B2 C4 96.2(8) . . ?
C40 B2 C41 115.4(9) . . ?
C40 B2 C4 112.4(9) . . ?
C41 B2 C4 104.6(9) . . ?

loop_
_geom_bond_atom_site_label_1
_geom_bond_atom_site_label_2
_geom_bond_distance
_geom_bond_site_symmetry_2
_geom_bond_publ_flag
Fe1 C25 2.046(11) . ?
Fe1 C21 2.041(11) . ?
Fe1 C28 2.061(11) . ?
Fe1 C29 2.047(12) . ?
Fe1 C24 2.029(10) . ?
Fe1 C27 2.056(10) . ?
Fe1 C30 2.047(10) . ?
Fe1 C23 2.063(11) . ?
Fe1 C22 2.060(11) . ?
Fe1 C26 2.043(11) . ?
Cl2 C47 1.763(13) . ?
Cl1 C47 1.774(13) . ?
F1 C13 1.353(12) . ?
F15 C35 1.347(12) . ?
F10 C16 1.344(12) . ?
F11 C39 1.362(12) . ?
F6 C20 1.362(13) . ?
F20 C42 1.362(11) . ?
F5 C10 1.362(14) . ?
F7 C19 1.336(12) . ?
F13 C37 1.349(12) . ?
F8 C18 1.344(12) . ?
F12 C38 1.336(12) . ?
F16 C46 1.344(12) . ?
F14 C36 1.324(13) . ?
F9 C17 1.342(13) . ?
F4 C11 1.361(13) . ?
F19 C43 1.322(13) . ?
F3 C12 1.351(14) . ?
F18 C44 1.314(14) . ?
F17 C45 1.394(13) . ?
O1 C2 1.292(14) . ?
O1 B1 1.512(15) . ?
O2 C2 1.233(16) . ?
F2 C14 1.328(15) . ?
O3 C4 1.228(13) . ?
N3 C3 1.338(12) . ?
N3 C4 1.436(15) . ?
N3 C31 1.515(14) . ?
N1 C1 1.357(13) . ?
N1 C2 1.437(15) . ?
N1 C5 1.513(14) . ?
N2 C1 1.281(14) . ?
N2 C21 1.431(13) . ?
N2 B1 1.580(15) . ?
N4 C3 1.316(13) . ?
N4 C30 1.449(13) . ?
N4 B2 1.588(14) . ?
C1 H1 0.9300 . ?
C25 H25 0.9300 . ?
C25 C21 1.416(13) . ?
C25 C24 1.412(15) . ?
C38 C39 1.393(14) . ?
C38 C37 1.390(16) . ?
C21 C22 1.423(16) . ?
C16 C15 1.397(15) . ?
C16 C17 1.393(14) . ?
C15 C20 1.371(14) . ?
C15 B1 1.633(15) . ?
C42 C43 1.357(17) . ?
C42 C41 1.365(16) . ?
C39 C40 1.370(14) . ?
C35 C36 1.386(15) . ?
C35 C40 1.384(15) . ?
C10 C9 1.386(15) . ?
C10 C11 1.353(17) . ?
C37 C36 1.364(15) . ?
C3 H3 0.9300 . ?
C28 H28 0.9300 . ?
C28 C29 1.424(15) . ?
C28 C27 1.417(16) . ?
C9 C13 1.388(16) . ?
C9 B1 1.617(15) . ?
C29 H29 0.9300 . ?
C29 C30 1.439(17) . ?
C13 C14 1.382(16) . ?
C24 H24 0.9300 . ?
C24 C23 1.409(15) . ?
C17 C18 1.362(16) . ?
C46 C41 1.417(16) . ?
C46 C45 1.346(17) . ?
C43 C44 1.434(18) . ?
C20 C19 1.389(14) . ?
C40 B2 1.624(17) . ?
C27 H27 0.9300 . ?
C27 C26 1.403(15) . ?
C5 C7 1.567(15) . ?
C5 C6 1.510(17) . ?
C5 C8 1.536(14) . ?
C30 C26 1.372(16) . ?
C23 H23 0.9300 . ?
C23 C22 1.442(14) . ?
C41 B2 1.626(19) . ?
C19 C18 1.377(16) . ?
C45 C44 1.349(16) . ?
C22 H22 0.9300 . ?
C11 C12 1.334(19) . ?
C26 H26 0.9300 . ?
C14 C12 1.411(17) . ?
C32 H32A 0.9600 . ?
C32 H32B 0.9600 . ?
C32 H32C 0.9600 . ?
C32 C31 1.507(17) . ?
C7 H7A 0.9600 . ?
C7 H7B 0.9600 . ?
C7 H7C 0.9600 . ?
C4 B2 1.645(16) . ?
C31 C33 1.552(16) . ?
C31 C34 1.520(18) . ?
C6 H6A 0.9600 . ?
C6 H6B 0.9600 . ?
C6 H6C 0.9600 . ?
C8 H8A 0.9600 . ?
C8 H8B 0.9600 . ?
C8 H8C 0.9600 . ?
C47 H47A 0.9700 . ?
C47 H47B 0.9700 . ?
C33 H33A 0.9600 . ?
C33 H33B 0.9600 . ?
C33 H33C 0.9600 . ?
C34 H34A 0.9600 . ?
C34 H34B 0.9600 . ?
C34 H34C 0.9600 . ?

loop_
_exptl_oxdiff_crystal_face_indexfrac_h
_exptl_oxdiff_crystal_face_indexfrac_k
_exptl_oxdiff_crystal_face_indexfrac_l
_exptl_oxdiff_crystal_face_x
_exptl_oxdiff_crystal_face_y
_exptl_oxdiff_crystal_face_z
0.0010 -0.9986 -0.0004 0.0140 -0.0055 0.0883
-0.0010 0.9986 0.0004 -0.0140 0.0055 -0.0883
0.9988 -0.0010 -1.0009 -0.1221 0.0844 0.0249
-0.9988 0.0010 1.0009 0.1221 -0.0844 -0.0249
-0.0010 -0.0001 -1.0005 0.0112 0.0561 0.0018
0.0010 0.0001 1.0005 -0.0112 -0.0561 -0.0018
1.0007 -1.9982 -1.0017 -0.0941 0.0733 0.2014
-1.0007 1.9982 1.0017 0.0941 -0.0733 -0.2014

loop_
_smtbx_masks_void_nr
_smtbx_masks_void_average_x
_smtbx_masks_void_average_y
_smtbx_masks_void_average_z
_smtbx_masks_void_volume
_smtbx_masks_void_count_electrons
_smtbx_masks_void_content
1 0.000 0.500 0.500 262.0 49.6 ?
2 -0.107 0.349 -0.008 10.3 0.8 ?
3 0.107 0.651 0.008 10.3 0.8 ?
4 0.500 1.000 0.000 262.0 49.6 ?
5 0.393 0.151 0.492 10.3 0.8 ?
6 0.607 0.849 0.508 10.3 0.8 ?
